data_1504547
loop_
_publ_author_name
'Li, Yan'
'Tan, Lin'
'Wang, Zhaohui'
'Qian, Hualei'
'Shi, Yubai'
'Hu, Wenping'

_publ_section_title
;
 Air-stable n-type semiconductor: core-perfluoroalkylated perylene
 bisimides.
;
_journal_issue 4
_journal_name_full 'Organic letters'
_journal_page_first 529
_journal_page_last 532
_journal_paper_doi 10.1021/ol703046w
_journal_volume 10
_journal_year 2008
_chemical_formula_moiety 'C40 H10 F32 N2 O4'
_chemical_formula_sum 'C40 H10 F32 N2 O4'
_chemical_formula_weight 1190.50
_chemical_name_systematic
; 
 ? 
;
_space_group_IT_number 2
_symmetry_cell_setting triclinic
_symmetry_space_group_name_Hall '-P 1'
_symmetry_space_group_name_H-M 'P -1'
_atom_sites_solution_hydrogens geom
_atom_sites_solution_primary direct
_atom_sites_solution_secondary difmap
_audit_creation_method SHELXL-97
_cell_angle_alpha 66.858(10)
_cell_angle_beta 76.524(15)
_cell_angle_gamma 84.620(17)
_cell_formula_units_Z 2
_cell_length_a 10.570(3)
_cell_length_b 12.885(3)
_cell_length_c 16.682(4)
_cell_measurement_reflns_used 4525
_cell_measurement_temperature 113(2)
_cell_measurement_theta_max 25.0
_cell_measurement_theta_min 2.6
_cell_volume 2031.7(9)
_computing_cell_refinement CrystalClear
_computing_data_collection CrystalClear
_computing_data_reduction CrystalClear
_computing_publication_material 'CrystalStructure 3.7.0'
_computing_structure_refinement 'SHELXL-97 (Sheldrick, 1997)'
_computing_structure_solution 'SHELXS-97 (Sheldrick, 1990)'
_diffrn_ambient_temperature 113(2)
_diffrn_detector_area_resol_mean 7.31
_diffrn_measured_fraction_theta_full 0.993
_diffrn_measured_fraction_theta_max 0.993
_diffrn_measurement_device_type 'Rigaku Saturn'
_diffrn_measurement_method \w
_diffrn_radiation_monochromator confocal
_diffrn_radiation_source 'rotating anode'
_diffrn_radiation_type MoK\a
_diffrn_radiation_wavelength 0.71070
_diffrn_reflns_av_R_equivalents 0.0434
_diffrn_reflns_av_sigmaI/netI 0.0635
_diffrn_reflns_limit_h_max 13
_diffrn_reflns_limit_h_min -13
_diffrn_reflns_limit_k_max 16
_diffrn_reflns_limit_k_min -16
_diffrn_reflns_limit_l_max 21
_diffrn_reflns_limit_l_min -21
_diffrn_reflns_number 25696
_diffrn_reflns_theta_full 27.86
_diffrn_reflns_theta_max 27.86
_diffrn_reflns_theta_min 1.72
_exptl_absorpt_coefficient_mu 0.225
_exptl_absorpt_correction_T_max 0.9692
_exptl_absorpt_correction_T_min 0.9607
_exptl_absorpt_correction_type multi-scan
_exptl_absorpt_process_details crystalclear
_exptl_crystal_colour orange
_exptl_crystal_density_diffrn 1.946
_exptl_crystal_density_method 'not measured'
_exptl_crystal_description block
_exptl_crystal_F_000 1168
_exptl_crystal_size_max 0.18
_exptl_crystal_size_mid 0.16
_exptl_crystal_size_min 0.14
_refine_diff_density_max 0.332
_refine_diff_density_min -0.399
_refine_diff_density_rms 0.072
_refine_ls_extinction_method none
_refine_ls_goodness_of_fit_ref 1.015
_refine_ls_hydrogen_treatment constr
_refine_ls_matrix_type full
_refine_ls_number_parameters 785
_refine_ls_number_reflns 9584
_refine_ls_number_restraints 233
_refine_ls_restrained_S_all 1.088
_refine_ls_R_factor_all 0.0917
_refine_ls_R_factor_gt 0.0548
_refine_ls_shift/su_max 0.002
_refine_ls_shift/su_mean 0.000
_refine_ls_structure_factor_coef Fsqd
_refine_ls_weighting_details 'calc w=1/[\s^2^(Fo^2^)+(0.0720P)^2^+0.0000P] where P=(Fo^2^+2Fc^2^)/3'
_refine_ls_weighting_scheme calc
_refine_ls_wR_factor_gt 0.1238
_refine_ls_wR_factor_ref 0.1443
_reflns_number_gt 6145
_reflns_number_total 9584
_reflns_threshold_expression >2sigma(I)
_cod_data_source_file ol703046w-file001.cif
_cod_data_source_block shelxl
_cod_original_cell_volume 2031.6(9)
_cod_database_code 1504547

loop_
_symmetry_equiv_pos_as_xyz
'x, y, z'
'-x, -y, -z'

loop_
_atom_site_label
_atom_site_type_symbol
_atom_site_fract_x
_atom_site_fract_y
_atom_site_fract_z
_atom_site_U_iso_or_equiv
_atom_site_adp_type
_atom_site_occupancy
_atom_site_symmetry_multiplicity
_atom_site_calc_flag
_atom_site_refinement_flags
_atom_site_disorder_assembly
_atom_site_disorder_group
N1 N 0.4868(2) 0.81949(18) 0.44211(14) 0.0220(5) Uani 1 1 d . . .
N2 N 1.0955(2) 0.08071(19) 0.77462(15) 0.0262(5) Uani 1 1 d . . .
O1 O 0.46713(19) 0.85946(16) 0.56582(13) 0.0294(4) Uani 1 1 d . . .
O2 O 0.5166(2) 0.78206(18) 0.31639(13) 0.0374(5) Uani 1 1 d . . .
O3 O 0.9513(2) 0.04094(18) 0.90825(13) 0.0357(5) Uani 1 1 d . . .
O4 O 1.24058(18) 0.12609(17) 0.64119(14) 0.0345(5) Uani 1 1 d . . .
C1 C 0.4422(2) 0.9337(2) 0.39418(18) 0.0238(6) Uani 1 1 d D A .
H1A H 0.4838 0.9578 0.3300 0.029 Uiso 1 1 calc R . .
H1B H 0.4704 0.9861 0.4168 0.029 Uiso 1 1 calc R . .
C2 C 0.2964(3) 0.9417(2) 0.4041(2) 0.0352(7) Uani 1 1 d D . .
C5 C 0.5026(2) 0.7932(2) 0.52941(17) 0.0220(6) Uani 1 1 d . . .
C6 C 0.5630(2) 0.6831(2) 0.57311(17) 0.0195(5) Uani 1 1 d . . .
C7 C 0.5743(2) 0.6490(2) 0.66022(17) 0.0206(5) Uani 1 1 d . . .
H7 H 0.5480 0.6981 0.6912 0.025 Uiso 1 1 calc R . .
C8 C 0.6245(2) 0.5419(2) 0.70346(17) 0.0220(6) Uani 1 1 d . . .
H8 H 0.6260 0.5172 0.7649 0.026 Uiso 1 1 calc R . .
C9 C 0.6723(2) 0.4710(2) 0.65811(16) 0.0189(5) Uani 1 1 d . . .
C10 C 0.6810(2) 0.5131(2) 0.56415(16) 0.0192(5) Uani 1 1 d . . .
C11 C 0.7602(2) 0.4579(2) 0.50970(17) 0.0195(5) Uani 1 1 d . . .
C12 C 0.7412(2) 0.4905(2) 0.42218(17) 0.0202(5) Uani 1 1 d . . .
C13 C 0.6609(2) 0.5838(2) 0.38705(17) 0.0222(6) Uani 1 1 d . . .
H13 H 0.6458 0.6026 0.3290 0.027 Uiso 1 1 calc R . .
C14 C 0.6043(2) 0.6479(2) 0.43484(17) 0.0217(6) Uani 1 1 d . . .
C15 C 0.5332(3) 0.7530(2) 0.39165(18) 0.0248(6) Uani 1 1 d . . .
C16 C 0.6147(2) 0.6146(2) 0.52427(16) 0.0183(5) Uani 1 1 d . . .
C17 C 0.9757(3) 0.0944(2) 0.82848(19) 0.0271(6) Uani 1 1 d . . .
C18 C 0.8851(3) 0.1797(2) 0.78197(17) 0.0229(6) Uani 1 1 d . . .
C19 C 0.7667(2) 0.1972(2) 0.83070(17) 0.0230(6) Uani 1 1 d . . .
H19 H 0.7405 0.1488 0.8917 0.028 Uiso 1 1 calc R . .
C20 C 0.6841(2) 0.2852(2) 0.79190(17) 0.0206(5) Uani 1 1 d . . .
C21 C 0.7230(2) 0.3573(2) 0.70182(17) 0.0204(5) Uani 1 1 d . . .
C22 C 0.8319(2) 0.3252(2) 0.64715(17) 0.0192(5) Uani 1 1 d . . .
C23 C 0.8584(2) 0.3788(2) 0.55198(17) 0.0200(5) Uani 1 1 d . . .
C24 C 0.9780(2) 0.3575(2) 0.50469(18) 0.0223(6) Uani 1 1 d . . .
H24 H 1.0001 0.3966 0.4418 0.027 Uiso 1 1 calc R . .
C25 C 1.0664(2) 0.2801(2) 0.54719(18) 0.0241(6) Uani 1 1 d . . .
H25 H 1.1479 0.2688 0.5130 0.029 Uiso 1 1 calc R . .
C26 C 1.0371(2) 0.2201(2) 0.63789(18) 0.0228(6) Uani 1 1 d . . .
C27 C 1.1329(3) 0.1397(2) 0.68160(19) 0.0275(6) Uani 1 1 d . . .
C28 C 0.9181(2) 0.2407(2) 0.68869(17) 0.0210(5) Uani 1 1 d . . .
C29 C 1.1921(3) 0.0084(2) 0.8208(2) 0.0290(6) Uani 1 1 d . . .
H29A H 1.1741 0.0053 0.8827 0.035 Uiso 1 1 calc R . .
H29B H 1.2795 0.0418 0.7905 0.035 Uiso 1 1 calc R . .
C30 C 1.1925(3) -0.1111(2) 0.82347(19) 0.0274(6) Uani 1 1 d . . .
C31 C 1.2888(3) -0.1879(3) 0.87685(19) 0.0297(7) Uani 1 1 d . . .
C32 C 1.3018(3) -0.3110(3) 0.8837(2) 0.0321(7) Uani 1 1 d . . .
C33 C 0.7974(2) 0.4333(2) 0.35746(17) 0.0215(6) Uani 1 1 d . . .
C34 C 0.9074(2) 0.5011(2) 0.27851(17) 0.0226(6) Uani 1 1 d . . .
C35 C 0.9969(3) 0.4321(2) 0.22990(18) 0.0255(6) Uani 1 1 d . . .
C36 C 1.0725(3) 0.5028(3) 0.1355(2) 0.0353(7) Uani 1 1 d . . .
C37 C 0.5534(2) 0.2958(2) 0.84993(17) 0.0223(6) Uani 1 1 d . . .
C38 C 0.4832(3) 0.1829(2) 0.91291(18) 0.0248(6) Uani 1 1 d . . .
C39 C 0.3343(3) 0.1874(2) 0.95101(19) 0.0310(7) Uani 1 1 d . . .
C40 C 0.2846(3) 0.2664(3) 1.0006(2) 0.0392(8) Uani 1 1 d . . .
F1 F 0.2417(3) 0.8500(2) 0.4139(3) 0.0424(9) Uani 0.626(4) 1 d PDU A 1
F2 F 0.2434(3) 0.9589(4) 0.4845(2) 0.0537(11) Uani 0.626(4) 1 d PDU A 1
F3 F 0.3274(8) 1.1346(5) 0.3124(5) 0.058(2) Uani 0.626(4) 1 d PDU A 1
F4 F 0.2803(4) 1.0163(3) 0.2585(2) 0.0645(12) Uani 0.626(4) 1 d PDU A 1
F5 F 0.0871(4) 1.1535(4) 0.2688(3) 0.0791(14) Uani 0.626(4) 1 d PDU A 1
F6 F 0.0837(4) 1.1322(4) 0.4032(3) 0.0692(13) Uani 0.626(4) 1 d PDU A 1
F7 F 0.0336(6) 0.9924(5) 0.3765(5) 0.072(2) Uani 0.626(4) 1 d PDU A 1
C3 C 0.2541(5) 1.0444(4) 0.3309(4) 0.0397(15) Uani 0.626(4) 1 d PDU A 1
C4 C 0.1112(7) 1.0806(7) 0.3451(5) 0.063(3) Uani 0.626(4) 1 d PDU A 1
F1' F 0.2710(6) 0.8966(7) 0.3409(6) 0.079(2) Uani 0.374(4) 1 d PDU A 2
F2' F 0.2308(5) 0.8708(7) 0.4777(5) 0.086(3) Uani 0.374(4) 1 d PDU A 2
F3' F 0.3098(13) 1.1247(11) 0.2991(7) 0.074(4) Uani 0.374(4) 1 d PDU A 2
F4' F 0.2312(5) 1.0908(5) 0.4386(5) 0.072(2) Uani 0.374(4) 1 d PDU A 2
F5' F 0.0976(7) 1.0566(9) 0.2796(5) 0.106(3) Uani 0.374(4) 1 d PDU A 2
F6' F 0.0415(8) 1.1594(6) 0.3576(8) 0.104(3) Uani 0.374(4) 1 d PDU A 2
F7' F 0.0200(10) 0.9785(9) 0.4232(6) 0.063(3) Uani 0.374(4) 1 d PDU A 2
C3' C 0.2332(8) 1.0538(6) 0.3746(5) 0.035(2) Uani 0.374(4) 1 d PDU A 2
C4' C 0.0956(9) 1.0615(9) 0.3591(7) 0.062(6) Uani 0.374(4) 1 d PDU A 2
F8 F 1.07337(15) -0.15789(15) 0.86045(12) 0.0406(5) Uani 1 1 d . . .
F9 F 1.22438(19) -0.11244(15) 0.73982(11) 0.0419(5) Uani 1 1 d . . .
F10 F 1.25287(19) -0.19111(15) 0.96092(11) 0.0441(5) Uani 1 1 d . . .
F11 F 1.40755(16) -0.14083(16) 0.84077(14) 0.0480(5) Uani 1 1 d . . .
F12 F 1.18979(18) -0.36473(15) 0.92363(12) 0.0439(5) Uani 1 1 d . . .
F13 F 1.3888(2) -0.36433(17) 0.93142(15) 0.0617(6) Uani 1 1 d . . .
F14 F 1.33767(19) -0.31668(17) 0.80429(12) 0.0493(5) Uani 1 1 d . . .
F15 F 0.70103(14) 0.42218(14) 0.31928(10) 0.0284(4) Uani 1 1 d . . .
F16 F 0.84066(14) 0.32693(12) 0.39809(10) 0.0265(4) Uani 1 1 d . . .
F17 F 0.98344(15) 0.54979(13) 0.30890(10) 0.0300(4) Uani 1 1 d . . .
F18 F 0.85270(15) 0.58582(14) 0.21854(10) 0.0328(4) Uani 1 1 d . . .
F19 F 1.08522(15) 0.37734(14) 0.27927(11) 0.0346(4) Uani 1 1 d . . .
F20 F 0.92687(15) 0.35537(14) 0.22319(11) 0.0326(4) Uani 1 1 d . . .
F21 F 1.13204(18) 0.58902(16) 0.13613(12) 0.0460(5) Uani 1 1 d . . .
F22 F 1.16270(19) 0.43858(18) 0.10684(13) 0.0554(6) Uani 1 1 d . . .
F23 F 0.99480(18) 0.54196(17) 0.07852(11) 0.0471(5) Uani 1 1 d . . .
F24 F 0.56491(15) 0.35139(13) 0.90311(10) 0.0276(4) Uani 1 1 d . . .
F25 F 0.46744(14) 0.35714(13) 0.79911(9) 0.0245(3) Uani 1 1 d . . .
F26 F 0.53914(15) 0.13364(14) 0.98408(10) 0.0317(4) Uani 1 1 d . . .
F27 F 0.49844(15) 0.11240(13) 0.86909(10) 0.0306(4) Uani 1 1 d . . .
F28 F 0.30090(17) 0.08139(15) 1.00936(12) 0.0466(5) Uani 1 1 d . . .
F29 F 0.27065(16) 0.21276(15) 0.88447(12) 0.0382(4) Uani 1 1 d . . .
F30 F 0.3496(2) 0.2496(2) 1.06440(13) 0.0583(6) Uani 1 1 d . . .
F31 F 0.15986(18) 0.24653(18) 1.03840(14) 0.0607(6) Uani 1 1 d . . .
F32 F 0.29700(17) 0.37430(15) 0.94572(12) 0.0427(5) Uani 1 1 d . . .

loop_
_atom_site_aniso_label
_atom_site_aniso_U_11
_atom_site_aniso_U_22
_atom_site_aniso_U_33
_atom_site_aniso_U_23
_atom_site_aniso_U_13
_atom_site_aniso_U_12
N1 0.0199(11) 0.0202(11) 0.0283(12) -0.0117(10) -0.0064(9) 0.0022(9)
N2 0.0207(12) 0.0254(12) 0.0312(13) -0.0080(10) -0.0096(10) 0.0034(10)
O1 0.0362(11) 0.0230(10) 0.0312(11) -0.0140(9) -0.0058(9) 0.0030(9)
O2 0.0502(13) 0.0394(13) 0.0288(11) -0.0169(10) -0.0208(10) 0.0189(10)
O3 0.0362(12) 0.0394(12) 0.0273(11) -0.0075(10) -0.0123(9) 0.0092(10)
O4 0.0199(10) 0.0290(11) 0.0436(12) -0.0061(10) -0.0010(9) 0.0010(8)
C1 0.0249(14) 0.0162(13) 0.0302(15) -0.0071(11) -0.0092(12) 0.0008(11)
C2 0.0315(16) 0.0221(15) 0.051(2) -0.0091(15) -0.0160(15) 0.0010(13)
C5 0.0184(13) 0.0220(14) 0.0256(14) -0.0102(12) -0.0017(11) -0.0026(11)
C6 0.0149(12) 0.0201(13) 0.0243(13) -0.0099(11) -0.0022(10) -0.0025(10)
C7 0.0205(13) 0.0200(13) 0.0235(13) -0.0118(11) -0.0015(11) -0.0029(10)
C8 0.0215(13) 0.0242(14) 0.0215(13) -0.0099(11) -0.0035(11) -0.0031(11)
C9 0.0169(12) 0.0212(13) 0.0204(13) -0.0085(11) -0.0046(10) -0.0038(10)
C10 0.0167(12) 0.0208(13) 0.0216(13) -0.0103(11) -0.0020(10) -0.0026(10)
C11 0.0168(12) 0.0170(12) 0.0245(13) -0.0086(11) -0.0013(10) -0.0035(10)
C12 0.0192(13) 0.0207(13) 0.0224(13) -0.0114(11) -0.0018(10) 0.0000(10)
C13 0.0213(13) 0.0255(14) 0.0216(13) -0.0107(11) -0.0051(11) -0.0003(11)
C14 0.0161(12) 0.0245(14) 0.0255(14) -0.0106(12) -0.0043(11) -0.0001(11)
C15 0.0226(14) 0.0259(15) 0.0283(15) -0.0135(12) -0.0057(12) 0.0024(11)
C16 0.0145(12) 0.0193(12) 0.0204(13) -0.0079(11) -0.0007(10) -0.0038(10)
C17 0.0238(14) 0.0279(15) 0.0313(16) -0.0111(13) -0.0105(12) 0.0022(12)
C18 0.0232(13) 0.0213(13) 0.0263(14) -0.0094(12) -0.0095(11) 0.0014(11)
C19 0.0234(14) 0.0250(14) 0.0201(13) -0.0071(11) -0.0059(11) -0.0008(11)
C20 0.0214(13) 0.0201(13) 0.0219(13) -0.0092(11) -0.0049(11) -0.0012(11)
C21 0.0190(13) 0.0214(13) 0.0231(13) -0.0100(11) -0.0057(11) -0.0008(10)
C22 0.0176(12) 0.0188(13) 0.0233(13) -0.0097(11) -0.0036(10) -0.0044(10)
C23 0.0185(13) 0.0173(12) 0.0246(13) -0.0084(11) -0.0041(11) -0.0015(10)
C24 0.0174(13) 0.0227(14) 0.0254(14) -0.0084(11) -0.0022(11) -0.0022(11)
C25 0.0159(12) 0.0235(14) 0.0324(15) -0.0115(12) -0.0018(11) -0.0017(11)
C26 0.0171(13) 0.0207(13) 0.0315(15) -0.0107(12) -0.0047(11) -0.0020(11)
C27 0.0224(14) 0.0236(14) 0.0364(16) -0.0103(13) -0.0074(12) -0.0019(12)
C28 0.0204(13) 0.0188(13) 0.0264(14) -0.0100(11) -0.0071(11) -0.0011(10)
C29 0.0233(14) 0.0289(15) 0.0359(16) -0.0101(13) -0.0137(12) 0.0027(12)
C30 0.0235(14) 0.0306(16) 0.0277(14) -0.0084(13) -0.0095(12) -0.0012(12)
C31 0.0257(15) 0.0333(16) 0.0312(16) -0.0122(13) -0.0088(12) 0.0008(13)
C32 0.0287(16) 0.0348(17) 0.0316(16) -0.0110(14) -0.0103(13) 0.0076(13)
C33 0.0205(13) 0.0227(14) 0.0247(14) -0.0120(11) -0.0065(11) 0.0009(11)
C34 0.0221(13) 0.0217(14) 0.0249(14) -0.0093(11) -0.0062(11) -0.0001(11)
C35 0.0228(14) 0.0292(15) 0.0290(15) -0.0161(13) -0.0053(12) 0.0000(12)
C36 0.0337(17) 0.0398(18) 0.0310(16) -0.0178(14) 0.0033(14) -0.0010(14)
C37 0.0239(14) 0.0243(14) 0.0203(13) -0.0096(11) -0.0065(11) 0.0021(11)
C38 0.0299(15) 0.0236(14) 0.0228(14) -0.0091(12) -0.0101(12) 0.0028(12)
C39 0.0255(15) 0.0275(15) 0.0318(16) -0.0034(13) -0.0040(13) -0.0028(12)
C40 0.0262(16) 0.0413(19) 0.0411(18) -0.0132(16) 0.0052(14) -0.0008(14)
F1 0.0285(17) 0.0201(15) 0.077(3) -0.0125(18) -0.020(2) 0.0005(12)
F2 0.0341(17) 0.085(3) 0.0465(19) -0.034(2) -0.0091(15) 0.0182(19)
F3 0.063(3) 0.015(2) 0.095(4) 0.001(2) -0.053(3) -0.0051(19)
F4 0.082(3) 0.067(3) 0.060(2) -0.031(2) -0.040(2) 0.015(2)
F5 0.092(3) 0.055(3) 0.115(4) -0.034(3) -0.079(3) 0.034(2)
F6 0.073(3) 0.053(3) 0.103(3) -0.048(3) -0.038(2) 0.025(2)
F7 0.040(3) 0.039(3) 0.149(6) -0.035(4) -0.044(4) 0.007(2)
C3 0.042(3) 0.027(3) 0.057(4) -0.019(3) -0.020(3) 0.002(3)
C4 0.052(5) 0.026(4) 0.124(7) -0.028(4) -0.047(5) 0.011(4)
F1' 0.059(4) 0.080(5) 0.152(7) -0.087(5) -0.055(5) 0.020(3)
F2' 0.025(3) 0.063(5) 0.114(6) 0.023(5) -0.008(4) -0.003(3)
F3' 0.057(6) 0.052(7) 0.093(7) 0.006(5) -0.037(5) -0.001(5)
F4' 0.043(3) 0.081(5) 0.130(5) -0.084(4) -0.020(3) 0.011(3)
F5' 0.090(5) 0.114(7) 0.125(6) -0.023(5) -0.084(5) 0.002(5)
F6' 0.065(5) 0.055(5) 0.181(9) -0.028(5) -0.043(5) 0.009(4)
F7' 0.036(4) 0.056(5) 0.095(6) -0.028(5) -0.017(4) 0.012(3)
C3' 0.029(4) 0.028(5) 0.045(5) -0.010(4) -0.009(4) 0.006(4)
C4' 0.055(9) 0.030(7) 0.108(10) -0.025(6) -0.043(7) 0.020(6)
F8 0.0230(9) 0.0347(10) 0.0621(12) -0.0153(9) -0.0105(8) -0.0027(8)
F9 0.0631(12) 0.0357(10) 0.0290(9) -0.0109(8) -0.0185(9) 0.0044(9)
F10 0.0655(13) 0.0417(11) 0.0344(10) -0.0191(9) -0.0246(9) 0.0114(9)
F11 0.0250(9) 0.0395(11) 0.0742(14) -0.0131(10) -0.0172(9) 0.0016(8)
F12 0.0507(12) 0.0316(10) 0.0412(10) -0.0104(8) 0.0016(9) -0.0056(9)
F13 0.0707(14) 0.0405(12) 0.0884(17) -0.0241(12) -0.0544(13) 0.0233(11)
F14 0.0607(13) 0.0468(12) 0.0363(10) -0.0221(9) 0.0038(9) 0.0114(10)
F15 0.0230(8) 0.0375(10) 0.0336(9) -0.0224(8) -0.0064(7) -0.0021(7)
F16 0.0306(9) 0.0193(8) 0.0284(8) -0.0099(7) -0.0027(7) 0.0003(7)
F17 0.0318(9) 0.0317(9) 0.0301(9) -0.0167(7) -0.0003(7) -0.0112(7)
F18 0.0329(9) 0.0310(9) 0.0270(9) -0.0063(7) -0.0037(7) 0.0074(7)
F19 0.0275(9) 0.0380(10) 0.0397(10) -0.0169(8) -0.0098(8) 0.0091(8)
F20 0.0340(9) 0.0327(9) 0.0380(9) -0.0223(8) -0.0033(8) -0.0050(8)
F21 0.0463(11) 0.0477(12) 0.0403(10) -0.0182(9) 0.0080(9) -0.0199(9)
F22 0.0511(12) 0.0570(13) 0.0497(12) -0.0283(11) 0.0165(10) 0.0057(10)
F23 0.0498(11) 0.0629(14) 0.0256(9) -0.0146(9) -0.0053(8) -0.0045(10)
F24 0.0312(9) 0.0309(9) 0.0243(8) -0.0152(7) -0.0039(7) -0.0022(7)
F25 0.0221(8) 0.0249(8) 0.0234(8) -0.0068(7) -0.0048(6) 0.0027(6)
F26 0.0331(9) 0.0329(9) 0.0220(8) -0.0028(7) -0.0076(7) 0.0028(7)
F27 0.0342(9) 0.0266(9) 0.0333(9) -0.0146(7) -0.0061(7) -0.0004(7)
F28 0.0347(10) 0.0291(10) 0.0524(12) 0.0022(9) 0.0059(9) -0.0078(8)
F29 0.0264(9) 0.0366(10) 0.0499(11) -0.0135(9) -0.0092(8) -0.0030(8)
F30 0.0621(13) 0.0774(16) 0.0368(11) -0.0286(11) -0.0078(10) 0.0168(12)
F31 0.0360(11) 0.0557(13) 0.0676(14) -0.0176(11) 0.0227(10) -0.0038(10)
F32 0.0403(10) 0.0339(10) 0.0472(11) -0.0170(9) 0.0047(9) 0.0031(8)

loop_
_atom_type_symbol
_atom_type_description
_atom_type_scat_dispersion_real
_atom_type_scat_dispersion_imag
_atom_type_scat_source
C C 0.0033 0.0016 'International Tables Vol C Tables 4.2.6.8 and 6.1.1.4'
H H 0.0000 0.0000 'International Tables Vol C Tables 4.2.6.8 and 6.1.1.4'
N N 0.0061 0.0033 'International Tables Vol C Tables 4.2.6.8 and 6.1.1.4'
O O 0.0106 0.0060 'International Tables Vol C Tables 4.2.6.8 and 6.1.1.4'
F F 0.0171 0.0103 'International Tables Vol C Tables 4.2.6.8 and 6.1.1.4'

loop_
_geom_angle_atom_site_label_1
_geom_angle_atom_site_label_2
_geom_angle_atom_site_label_3
_geom_angle
C15 N1 C5 124.8(2)
C15 N1 C1 116.8(2)
C5 N1 C1 117.3(2)
C27 N2 C17 125.1(2)
C27 N2 C29 117.9(2)
C17 N2 C29 116.7(2)
N1 C1 C2 113.0(2)
N1 C1 H1A 109.0
C2 C1 H1A 109.0
N1 C1 H1B 109.0
C2 C1 H1B 109.0
H1A C1 H1B 107.8
F2' C2 F1 54.0(5)
F2' C2 F2 52.6(5)
F1 C2 F2 105.1(3)
F2' C2 F1' 99.9(5)
F1 C2 F1' 46.5(3)
F2 C2 F1' 144.9(4)
F2' C2 C3' 112.6(5)
F1 C2 C3' 122.8(4)
F2 C2 C3' 75.7(4)
F1' C2 C3' 101.5(4)
F2' C2 C1 115.1(3)
F1 C2 C1 114.4(3)
F2 C2 C1 107.3(2)
F1' C2 C1 104.3(3)
C3' C2 C1 119.8(4)
F2' C2 C3 131.4(4)
F1 C2 C3 111.6(3)
F2 C2 C3 105.0(3)
F1' C2 C3 75.9(4)
C3' C2 C3 29.5(3)
C1 C2 C3 112.7(3)
O1 C5 N1 120.3(2)
O1 C5 C6 122.8(2)
N1 C5 C6 116.9(2)
C7 C6 C16 119.7(2)
C7 C6 C5 120.0(2)
C16 C6 C5 120.2(2)
C6 C7 C8 120.1(2)
C6 C7 H7 119.9
C8 C7 H7 119.9
C9 C8 C7 121.3(2)
C9 C8 H8 119.3
C7 C8 H8 119.3
C8 C9 C10 118.8(2)
C8 C9 C21 122.7(2)
C10 C9 C21 118.3(2)
C16 C10 C9 118.3(2)
C16 C10 C11 120.2(2)
C9 C10 C11 121.4(2)
C12 C11 C10 117.0(2)
C12 C11 C23 128.2(2)
C10 C11 C23 114.6(2)
C11 C12 C13 120.3(2)
C11 C12 C33 126.6(2)
C13 C12 C33 113.0(2)
C14 C13 C12 121.5(2)
C14 C13 H13 119.3
C12 C13 H13 119.3
C13 C14 C16 119.9(2)
C13 C14 C15 119.7(2)
C16 C14 C15 120.4(2)
O2 C15 N1 120.8(2)
O2 C15 C14 122.6(3)
N1 C15 C14 116.7(2)
C14 C16 C10 119.1(2)
C14 C16 C6 120.6(2)
C10 C16 C6 120.2(2)
O3 C17 N2 121.0(2)
O3 C17 C18 122.8(3)
N2 C17 C18 116.2(2)
C19 C18 C28 120.1(2)
C19 C18 C17 119.1(2)
C28 C18 C17 120.8(2)
C18 C19 C20 121.2(2)
C18 C19 H19 119.4
C20 C19 H19 119.4
C19 C20 C21 119.5(2)
C19 C20 C37 117.5(2)
C21 C20 C37 123.0(2)
C20 C21 C22 118.7(2)
C20 C21 C9 126.6(2)
C22 C21 C9 114.4(2)
C28 C22 C23 119.3(2)
C28 C22 C21 119.0(2)
C23 C22 C21 121.6(2)
C24 C23 C22 117.9(2)
C24 C23 C11 123.8(2)
C22 C23 C11 118.3(2)
C23 C24 C25 121.8(2)
C23 C24 H24 119.1
C25 C24 H24 119.1
C26 C25 C24 120.9(2)
C26 C25 H25 119.5
C24 C25 H25 119.5
C25 C26 C28 119.2(2)
C25 C26 C27 120.0(2)
C28 C26 C27 120.8(2)
O4 C27 N2 120.5(2)
O4 C27 C26 122.8(3)
N2 C27 C26 116.6(2)
C26 C28 C18 120.4(2)
C26 C28 C22 120.4(2)
C18 C28 C22 119.2(2)
N2 C29 C30 112.6(2)
N2 C29 H29A 109.1
C30 C29 H29A 109.1
N2 C29 H29B 109.1
C30 C29 H29B 109.1
H29A C29 H29B 107.8
F8 C30 F9 106.0(2)
F8 C30 C29 111.0(2)
F9 C30 C29 111.6(2)
F8 C30 C31 108.1(2)
F9 C30 C31 107.8(2)
C29 C30 C31 112.0(2)
F11 C31 F10 108.1(2)
F11 C31 C30 108.3(2)
F10 C31 C30 107.7(2)
F11 C31 C32 107.4(2)
F10 C31 C32 107.1(2)
C30 C31 C32 117.9(2)
F14 C32 F13 108.9(3)
F14 C32 F12 107.7(2)
F13 C32 F12 108.0(3)
F14 C32 C31 111.6(2)
F13 C32 C31 109.7(2)
F12 C32 C31 110.7(2)
F16 C33 F15 105.7(2)
F16 C33 C12 113.0(2)
F15 C33 C12 108.7(2)
F16 C33 C34 108.9(2)
F15 C33 C34 105.7(2)
C12 C33 C34 114.3(2)
F18 C34 F17 106.6(2)
F18 C34 C35 108.8(2)
F17 C34 C35 107.7(2)
F18 C34 C33 108.6(2)
F17 C34 C33 109.1(2)
C35 C34 C33 115.7(2)
F20 C35 F19 108.6(2)
F20 C35 C36 107.7(2)
F19 C35 C36 107.4(2)
F20 C35 C34 110.1(2)
F19 C35 C34 107.9(2)
C36 C35 C34 114.8(2)
F23 C36 F22 108.0(3)
F23 C36 F21 109.1(3)
F22 C36 F21 108.2(2)
F23 C36 C35 111.3(2)
F22 C36 C35 109.5(3)
F21 C36 C35 110.6(2)
F25 C37 F24 106.2(2)
F25 C37 C20 111.2(2)
F24 C37 C20 111.3(2)
F25 C37 C38 105.4(2)
F24 C37 C38 106.4(2)
C20 C37 C38 115.6(2)
F27 C38 F26 107.7(2)
F27 C38 C37 109.0(2)
F26 C38 C37 109.4(2)
F27 C38 C39 106.2(2)
F26 C38 C39 106.4(2)
C37 C38 C39 117.7(2)
F29 C39 F28 107.8(2)
F29 C39 C40 108.2(2)
F28 C39 C40 107.1(2)
F29 C39 C38 109.0(2)
F28 C39 C38 105.6(2)
C40 C39 C38 118.8(2)
F31 C40 F32 108.0(3)
F31 C40 F30 108.3(3)
F32 C40 F30 108.1(3)
F31 C40 C39 109.5(3)
F32 C40 C39 111.8(3)
F30 C40 C39 111.0(3)
F3 C3 F4 108.3(5)
F3 C3 C2 110.2(5)
F4 C3 C2 104.4(4)
F3 C3 C4 107.7(6)
F4 C3 C4 107.5(4)
C2 C3 C4 118.2(5)
F5 C4 F7 110.0(6)
F5 C4 F6 107.3(6)
F7 C4 F6 107.9(6)
F5 C4 C3 109.3(6)
F7 C4 C3 110.8(6)
F6 C4 C3 111.5(5)
F4' C3' F3' 107.4(8)
F4' C3' C2 104.6(5)
F3' C3' C2 109.3(8)
F4' C3' C4' 108.2(6)
F3' C3' C4' 108.1(8)
C2 C3' C4' 118.7(6)
F6' C4' F7' 108.1(9)
F6' C4' F5' 107.4(9)
F7' C4' F5' 108.9(8)
F6' C4' C3' 110.2(8)
F7' C4' C3' 111.7(8)
F5' C4' C3' 110.5(7)

loop_
_geom_bond_atom_site_label_1
_geom_bond_atom_site_label_2
_geom_bond_distance
N1 C15 1.407(3)
N1 C5 1.407(3)
N1 C1 1.465(3)
N2 C27 1.409(4)
N2 C17 1.412(4)
N2 C29 1.459(3)
O1 C5 1.216(3)
O2 C15 1.212(3)
O3 C17 1.210(3)
O4 C27 1.216(3)
C1 C2 1.509(4)
C1 H1A 0.9900
C1 H1B 0.9900
C2 F2' 1.290(6)
C2 F1 1.300(4)
C2 F2 1.422(4)
C2 F1' 1.471(6)
C2 C3' 1.479(7)
C2 C3 1.521(5)
C5 C6 1.479(4)
C6 C7 1.374(3)
C6 C16 1.417(4)
C7 C8 1.402(4)
C7 H7 0.9500
C8 C9 1.392(4)
C8 H8 0.9500
C9 C10 1.426(3)
C9 C21 1.470(4)
C10 C16 1.416(3)
C10 C11 1.440(3)
C11 C12 1.410(4)
C11 C23 1.480(3)
C12 C13 1.413(4)
C12 C33 1.519(3)
C13 C14 1.371(4)
C13 H13 0.9500
C14 C16 1.409(4)
C14 C15 1.487(4)
C17 C18 1.485(4)
C18 C19 1.376(4)
C18 C28 1.414(4)
C19 C20 1.404(4)
C19 H19 0.9500
C20 C21 1.406(3)
C20 C37 1.520(4)
C21 C22 1.431(4)
C22 C28 1.418(4)
C22 C23 1.430(3)
C23 C24 1.391(4)
C24 C25 1.396(4)
C24 H24 0.9500
C25 C26 1.375(4)
C25 H25 0.9500
C26 C28 1.410(4)
C26 C27 1.478(4)
C29 C30 1.522(4)
C29 H29A 0.9900
C29 H29B 0.9900
C30 F8 1.348(3)
C30 F9 1.364(3)
C30 C31 1.533(4)
C31 F11 1.345(3)
C31 F10 1.350(3)
C31 C32 1.540(4)
C32 F14 1.320(3)
C32 F13 1.321(3)
C32 F12 1.322(3)
C33 F16 1.358(3)
C33 F15 1.365(3)
C33 C34 1.556(4)
C34 F18 1.349(3)
C34 F17 1.354(3)
C34 C35 1.547(4)
C35 F20 1.341(3)
C35 F19 1.351(3)
C35 C36 1.540(4)
C36 F23 1.319(4)
C36 F22 1.331(3)
C36 F21 1.332(4)
C37 F25 1.366(3)
C37 F24 1.372(3)
C37 C38 1.552(4)
C38 F27 1.351(3)
C38 F26 1.351(3)
C38 C39 1.560(4)
C39 F29 1.346(3)
C39 F28 1.351(3)
C39 C40 1.534(4)
C40 F31 1.323(3)
C40 F32 1.329(4)
C40 F30 1.336(4)
F3 C3 1.351(7)
F4 C3 1.356(6)
F5 C4 1.317(8)
F6 C4 1.343(7)
F7 C4 1.322(8)
C3 C4 1.531(7)
F3' C3' 1.356(9)
F4' C3' 1.324(8)
F5' C4' 1.347(9)
F6' C4' 1.329(9)
F7' C4' 1.338(9)
C3' C4' 1.523(9)

loop_
_geom_torsion_atom_site_label_1
_geom_torsion_atom_site_label_2
_geom_torsion_atom_site_label_3
_geom_torsion_atom_site_label_4
_geom_torsion
C15 N1 C1 C2 98.2(3)
C5 N1 C1 C2 -93.3(3)
N1 C1 C2 F2' 29.3(7)
N1 C1 C2 F1 -30.7(4)
N1 C1 C2 F2 85.4(3)
N1 C1 C2 F1' -79.1(4)
N1 C1 C2 C3' 168.5(4)
N1 C1 C2 C3 -159.5(3)
C15 N1 C5 O1 175.0(2)
C1 N1 C5 O1 7.5(3)
C15 N1 C5 C6 -5.2(4)
C1 N1 C5 C6 -172.6(2)
O1 C5 C6 C7 3.7(4)
N1 C5 C6 C7 -176.1(2)
O1 C5 C6 C16 -173.5(2)
N1 C5 C6 C16 6.7(3)
C16 C6 C7 C8 -6.5(4)
C5 C6 C7 C8 176.3(2)
C6 C7 C8 C9 4.5(4)
C7 C8 C9 C10 5.9(4)
C7 C8 C9 C21 -178.7(2)
C8 C9 C10 C16 -14.0(3)
C21 C9 C10 C16 170.4(2)
C8 C9 C10 C11 162.9(2)
C21 C9 C10 C11 -12.7(3)
C16 C10 C11 C12 -16.5(3)
C9 C10 C11 C12 166.7(2)
C16 C10 C11 C23 159.5(2)
C9 C10 C11 C23 -17.3(3)
C10 C11 C12 C13 8.4(4)
C23 C11 C12 C13 -166.9(2)
C10 C11 C12 C33 -170.3(2)
C23 C11 C12 C33 14.4(4)
C11 C12 C13 C14 2.9(4)
C33 C12 C13 C14 -178.2(2)
C12 C13 C14 C16 -6.5(4)
C12 C13 C14 C15 172.9(2)
C5 N1 C15 O2 -179.3(2)
C1 N1 C15 O2 -11.8(4)
C5 N1 C15 C14 -0.3(4)
C1 N1 C15 C14 167.2(2)
C13 C14 C15 O2 4.1(4)
C16 C14 C15 O2 -176.5(3)
C13 C14 C15 N1 -174.9(2)
C16 C14 C15 N1 4.5(4)
C13 C14 C16 C10 -1.7(4)
C15 C14 C16 C10 178.9(2)
C13 C14 C16 C6 176.4(2)
C15 C14 C16 C6 -3.0(4)
C9 C10 C16 C14 -169.8(2)
C11 C10 C16 C14 13.3(3)
C9 C10 C16 C6 12.1(3)
C11 C10 C16 C6 -164.8(2)
C7 C6 C16 C14 -180.0(2)
C5 C6 C16 C14 -2.8(3)
C7 C6 C16 C10 -1.9(4)
C5 C6 C16 C10 175.3(2)
C27 N2 C17 O3 -179.5(3)
C29 N2 C17 O3 -6.1(4)
C27 N2 C17 C18 -1.2(4)
C29 N2 C17 C18 172.2(2)
O3 C17 C18 C19 -1.7(4)
N2 C17 C18 C19 -180.0(2)
O3 C17 C18 C28 179.6(3)
N2 C17 C18 C28 1.4(4)
C28 C18 C19 C20 -8.5(4)
C17 C18 C19 C20 172.8(2)
C18 C19 C20 C21 -0.4(4)
C18 C19 C20 C37 178.0(2)
C19 C20 C21 C22 13.2(4)
C37 C20 C21 C22 -165.1(2)
C19 C20 C21 C9 -159.6(2)
C37 C20 C21 C9 22.1(4)
C8 C9 C21 C20 29.6(4)
C10 C9 C21 C20 -155.0(2)
C8 C9 C21 C22 -143.4(2)
C10 C9 C21 C22 32.0(3)
C20 C21 C22 C28 -17.2(3)
C9 C21 C22 C28 156.4(2)
C20 C21 C22 C23 165.0(2)
C9 C21 C22 C23 -21.3(3)
C28 C22 C23 C24 -9.2(4)
C21 C22 C23 C24 168.5(2)
C28 C22 C23 C11 173.7(2)
C21 C22 C23 C11 -8.6(4)
C12 C11 C23 C24 26.4(4)
C10 C11 C23 C24 -149.0(2)
C12 C11 C23 C22 -156.6(2)
C10 C11 C23 C22 28.0(3)
C22 C23 C24 C25 4.6(4)
C11 C23 C24 C25 -178.4(2)
C23 C24 C25 C26 1.3(4)
C24 C25 C26 C28 -2.6(4)
C24 C25 C26 C27 -179.2(2)
C17 N2 C27 O4 176.7(3)
C29 N2 C27 O4 3.3(4)
C17 N2 C27 C26 -1.3(4)
C29 N2 C27 C26 -174.6(2)
C25 C26 C27 O4 2.6(4)
C28 C26 C27 O4 -174.1(3)
C25 C26 C27 N2 -179.5(2)
C28 C26 C27 N2 3.8(4)
C25 C26 C28 C18 179.6(2)
C27 C26 C28 C18 -3.8(4)
C25 C26 C28 C22 -2.2(4)
C27 C26 C28 C22 174.4(2)
C19 C18 C28 C26 -177.5(2)
C17 C18 C28 C26 1.1(4)
C19 C18 C28 C22 4.2(4)
C17 C18 C28 C22 -177.1(2)
C23 C22 C28 C26 8.2(4)
C21 C22 C28 C26 -169.6(2)
C23 C22 C28 C18 -173.6(2)
C21 C22 C28 C18 8.6(4)
C27 N2 C29 C30 -88.5(3)
C17 N2 C29 C30 97.7(3)
N2 C29 C30 F8 -55.7(3)
N2 C29 C30 F9 62.3(3)
N2 C29 C30 C31 -176.7(2)
F8 C30 C31 F11 -179.3(2)
F9 C30 C31 F11 66.5(3)
C29 C30 C31 F11 -56.7(3)
F8 C30 C31 F10 -62.6(3)
F9 C30 C31 F10 -176.8(2)
C29 C30 C31 F10 60.0(3)
F8 C30 C31 C32 58.6(3)
F9 C30 C31 C32 -55.6(3)
C29 C30 C31 C32 -178.8(3)
F11 C31 C32 F14 -63.7(3)
F10 C31 C32 F14 -179.6(2)
C30 C31 C32 F14 58.9(3)
F11 C31 C32 F13 57.2(3)
F10 C31 C32 F13 -58.8(3)
C30 C31 C32 F13 179.7(2)
F11 C31 C32 F12 176.3(2)
F10 C31 C32 F12 60.4(3)
C30 C31 C32 F12 -61.1(3)
C11 C12 C33 F16 17.4(3)
C13 C12 C33 F16 -161.4(2)
C11 C12 C33 F15 134.3(2)
C13 C12 C33 F15 -44.4(3)
C11 C12 C33 C34 -107.9(3)
C13 C12 C33 C34 73.3(3)
F16 C33 C34 F18 155.73(19)
F15 C33 C34 F18 42.6(3)
C12 C33 C34 F18 -76.8(3)
F16 C33 C34 F17 -88.4(2)
F15 C33 C34 F17 158.4(2)
C12 C33 C34 F17 39.0(3)
F16 C33 C34 C35 33.2(3)
F15 C33 C34 C35 -79.9(3)
C12 C33 C34 C35 160.6(2)
F18 C34 C35 F20 -84.1(3)
F17 C34 C35 F20 160.7(2)
C33 C34 C35 F20 38.4(3)
F18 C34 C35 F19 157.5(2)
F17 C34 C35 F19 42.3(3)
C33 C34 C35 F19 -80.0(3)
F18 C34 C35 C36 37.7(3)
F17 C34 C35 C36 -77.5(3)
C33 C34 C35 C36 160.1(2)
F20 C35 C36 F23 51.2(3)
F19 C35 C36 F23 168.1(2)
C34 C35 C36 F23 -71.9(3)
F20 C35 C36 F22 -68.2(3)
F19 C35 C36 F22 48.7(3)
C34 C35 C36 F22 168.7(2)
F20 C35 C36 F21 172.7(2)
F19 C35 C36 F21 -70.4(3)
C34 C35 C36 F21 49.6(3)
C19 C20 C37 F25 -159.8(2)
C21 C20 C37 F25 18.5(3)
C19 C20 C37 F24 81.9(3)
C21 C20 C37 F24 -99.7(3)
C19 C20 C37 C38 -39.7(3)
C21 C20 C37 C38 138.7(2)
F25 C37 C38 F27 83.0(2)
F24 C37 C38 F27 -164.41(19)
C20 C37 C38 F27 -40.2(3)
F25 C37 C38 F26 -159.5(2)
F24 C37 C38 F26 -46.9(3)
C20 C37 C38 F26 77.3(3)
F25 C37 C38 C39 -37.9(3)
F24 C37 C38 C39 74.6(3)
C20 C37 C38 C39 -161.2(2)
F27 C38 C39 F29 -52.3(3)
F26 C38 C39 F29 -166.8(2)
C37 C38 C39 F29 70.1(3)
F27 C38 C39 F28 63.2(3)
F26 C38 C39 F28 -51.3(3)
C37 C38 C39 F28 -174.3(2)
F27 C38 C39 C40 -176.7(2)
F26 C38 C39 C40 68.7(3)
C37 C38 C39 C40 -54.3(3)
F29 C39 C40 F31 64.0(3)
F28 C39 C40 F31 -51.9(3)
C38 C39 C40 F31 -171.1(2)
F29 C39 C40 F32 -55.7(3)
F28 C39 C40 F32 -171.6(2)
C38 C39 C40 F32 69.2(3)
F29 C39 C40 F30 -176.4(2)
F28 C39 C40 F30 67.7(3)
C38 C39 C40 F30 -51.6(3)
F2' C2 C3 F3 129.5(9)
F1 C2 C3 F3 -170.2(5)
F2 C2 C3 F3 76.5(6)
F1' C2 C3 F3 -139.7(6)
C3' C2 C3 F3 70.8(10)
C1 C2 C3 F3 -39.9(6)
F2' C2 C3 F4 -114.4(8)
F1 C2 C3 F4 -54.0(5)
F2 C2 C3 F4 -167.3(3)
F1' C2 C3 F4 -23.6(4)
C3' C2 C3 F4 -173.1(11)
C1 C2 C3 F4 76.2(4)
F2' C2 C3 C4 5.1(10)
F1 C2 C3 C4 65.4(6)
F2 C2 C3 C4 -47.9(5)
F1' C2 C3 C4 95.9(6)
C3' C2 C3 C4 -53.6(9)
C1 C2 C3 C4 -164.3(4)
F3 C3 C4 F5 68.0(7)
F4 C3 C4 F5 -48.5(7)
C2 C3 C4 F5 -166.3(5)
F3 C3 C4 F7 -170.7(6)
F4 C3 C4 F7 72.8(7)
C2 C3 C4 F7 -45.0(8)
F3 C3 C4 F6 -50.4(8)
F4 C3 C4 F6 -166.9(6)
C2 C3 C4 F6 75.2(7)
F2' C2 C3' F4' 62.9(8)
F1 C2 C3' F4' 123.6(6)
F2 C2 C3' F4' 24.7(5)
F1' C2 C3' F4' 168.8(6)
C1 C2 C3' F4' -77.2(6)
C3 C2 C3' F4' -161.1(12)
F2' C2 C3' F3' 177.6(9)
F1 C2 C3' F3' -121.7(8)
F2 C2 C3' F3' 139.4(8)
F1' C2 C3' F3' -76.5(9)
C1 C2 C3' F3' 37.5(9)
C3 C2 C3' F3' -46.3(9)
F2' C2 C3' C4' -57.9(9)
F1 C2 C3' C4' 2.9(8)
F2 C2 C3' C4' -96.1(7)
F1' C2 C3' C4' 48.0(7)
C1 C2 C3' C4' 162.0(6)
C3 C2 C3' C4' 78.2(10)
F4' C3' C4' F6' 43.8(10)
F3' C3' C4' F6' -72.2(12)
C2 C3' C4' F6' 162.7(8)
F4' C3' C4' F7' -76.4(10)
F3' C3' C4' F7' 167.6(10)
C2 C3' C4' F7' 42.5(11)
F4' C3' C4' F5' 162.3(8)
F3' C3' C4' F5' 46.3(11)
C2 C3' C4' F5' -78.8(10)
